data_7129664
loop_
_publ_author_name
'Droege, Daniel G.'
'Johnstone, Timothy C.'

_publ_section_title
;
 A water-soluble iron-porphyrin complex capable of rescuing CO-poisoned
 red blood cells
;
_journal_name_full 'Chemical Communications'
_journal_paper_doi 10.1039/D1CC05542A
_journal_year 2022
_chemical_formula_moiety 'C104.726 H92.726 Cl2.177 Fe N4 Na3 O18 S10, 6.274(C H Cl3)'
_chemical_formula_sum 'C111 H99 Cl21 Fe N4 Na3 O18 S10'
_chemical_formula_weight 2966.81
_space_group_crystal_system triclinic
_space_group_IT_number 2
_space_group_name_Hall '-P 1'
_space_group_name_H-M_alt 'P -1'
_atom_sites_solution_hydrogens geom
_atom_sites_solution_primary dual
_atom_sites_solution_secondary difmap
_audit_creation_date 2021-03-22
_audit_creation_method
;
Olex2 1.3
(compiled 2020.11.12 svn.r5f609507 for OlexSys, GUI svn.r6272)
;
_audit_update_record
;
2021-04-02 deposited with the CCDC.	2022-01-28 downloaded from the CCDC.
;
_cell_angle_alpha 72.6450(10)
_cell_angle_beta 80.2710(10)
_cell_angle_gamma 86.7770(10)
_cell_formula_units_Z 1
_cell_length_a 14.03520(10)
_cell_length_b 14.48810(10)
_cell_length_c 16.95090(10)
_cell_measurement_reflns_used 54018
_cell_measurement_temperature 100.01(11)
_cell_measurement_theta_max 76.7020
_cell_measurement_theta_min 2.7430
_cell_volume 3242.56(4)
_computing_cell_refinement 'CrysAlisPro 1.171.41.98a (Rigaku OD, 2021)'
_computing_data_collection 'CrysAlisPro 1.171.41.98a (Rigaku OD, 2021)'
_computing_data_reduction 'CrysAlisPro 1.171.41.98a (Rigaku OD, 2021)'
_computing_molecular_graphics 'Olex2 1.3 (Dolomanov et al., 2009)'
_computing_publication_material 'Olex2 1.3 (Dolomanov et al., 2009)'
_computing_structure_refinement 'SHELXL 2018/3 (Sheldrick, 2015)'
_computing_structure_solution 'SHELXT 2018/2 (Sheldrick, 2018)'
_diffrn_ambient_environment N~2~
_diffrn_ambient_temperature 100.01(11)
_diffrn_detector 'Hybrid Pixel Array Detector'
_diffrn_detector_area_resol_mean 10.0000
_diffrn_detector_type HyPix
_diffrn_measured_fraction_theta_full 0.999
_diffrn_measured_fraction_theta_max 0.999
_diffrn_measurement_details
;
List of Runs (angles in degrees, time in seconds):

  # Type    Start    End  Width  t~exp~   \w     \q     \k     \f   Frames
#--------------------------------------------------------------------------
  1  \w    -83.00 -10.00   0.50    0.50    --  -47.70 121.00  -5.00  146
  2  \w    -86.00 -53.00   0.50    0.50    --  -47.70-156.00 114.00   66
  3  \w   -107.00 -30.00   0.50    0.50    --  -47.70 156.00 151.00  154
  4  \w     33.00  72.00   0.50    0.50    --   47.70-121.00 -88.00   78
  5  \w     79.00 110.00   0.50    0.50    --   47.70-156.00 114.00   62
  6  \w     74.00 117.00   0.50    0.50    --   47.70 156.00 151.00   86
  7  \w    -93.00 -68.00   0.50    2.00    --  -86.25 156.00 151.00   50
  8  \w    -74.00 -48.00   0.50    2.00    --  -86.25 121.00  -5.00   52
  9  \w   -142.00-117.00   0.50    2.00    --  -86.25-121.00 -88.00   50
 10  \w   -122.00 -97.00   0.50    2.00    --  -86.25-156.00 114.00   50
 11  \w     90.00 134.00   0.50    2.00    --  106.49 156.00 151.00   88
 12  \w    107.00 133.00   0.50    2.00    --  106.49-156.00 114.00   52
 13  \w    103.00 160.00   0.50    2.00    --  106.49 121.00  -5.00  114
 14  \w     76.00 108.00   0.50    2.00    --  106.49-121.00 -88.00   64
 15  \w    -22.00   5.00   0.50    0.50    --    6.00  90.00 -70.90   54
 16  \w     -7.00  19.00   0.50    0.50    --   18.00  82.00  90.07   52
 17  \w     -6.00  20.00   0.50    0.50    --   18.00  80.00 -89.80   52
 18  \w     -1.00  24.00   0.50    0.50    --   22.00  77.00-133.32   50
 19  \w      2.00  28.00   0.50    0.50    --   22.00  73.00 151.10   52
 20  \w    -31.00  -6.00   0.50    0.50    --  -26.00 -72.00 -51.86   50
 21  \w    -42.00 -17.00   0.50    0.50    --  -34.00 -64.00  79.57   50
 22  \w    -42.00 -17.00   0.50    0.50    --  -34.00 -64.00 -49.96   50
 23  \w    -49.00 -23.00   0.50    0.50    --  -38.00 -60.00-155.60   52
 24  \w    -48.00 -23.00   0.50    0.50    --  -38.00 -61.00  86.17   50
 25  \w    -47.00 -21.00   0.50    0.50    --  -38.00 -61.00 -40.23   52
 26  \w     22.00  47.00   0.50    0.50    --   38.00  61.00 121.30   50
 27  \w     22.00  47.00   0.50    0.50    --   38.00  60.00 -79.69   50
 28  \w    -53.00 -27.00   0.50    0.50    --  -42.00 -59.00-105.36   52
 29  \w    -53.00 -27.00   0.50    0.50    --  -42.00 -58.00 135.10   52
 30  \w    -63.00 -37.00   0.50    0.50    --  -50.00 -54.00-125.26   52
 31  \w   -120.00 -94.00   0.50    0.50    --  -50.00 -55.00  44.22   52
 32  \w   -116.00 -86.00   0.50    0.50    --  -50.00 -54.00-125.26   60
 33  \w    -63.00 -36.00   0.50    0.50    --  -50.00 -56.00 136.78   54
 34  \w    -75.00 -35.00   0.50    0.50    --  -50.00 -55.00  44.22   80
 35  \w    -68.00 -40.00   0.50    0.50    --  -54.00 -54.00   7.34   56
 36  \w    -99.00 -39.00   0.50    0.50    --  -54.00 -56.00 176.64  120
 37  \w    -74.00 -43.00   0.50    0.50    --  -58.00 -56.00-151.51   62
 38  \w    -86.00 -45.00   0.50    0.50    --  -58.00 -54.00  -3.50   82
 39  \w    -68.00 -43.00   0.50    0.50    --  -58.00 -56.00 -54.23   50
 40  \w    -77.00 -44.00   0.50    0.50    --  -58.00 -54.00 101.45   66
 41  \w     43.00  79.00   0.50    0.50    --   58.00  56.00 122.16   72
 42  \w    -85.00 -48.00   0.50    0.50    --  -62.00 -54.00 -89.67   74
 43  \w    -73.00 -47.00   0.50    0.50    --  -62.00 -55.00 -68.38   52
 44  \w    -74.00 -48.00   0.50    0.50    --  -62.00 -54.00-108.07   52
 45  \w    -78.00 -48.00   0.50    0.50    --  -62.00 -54.00 -26.62   60
 46  \w    -86.00 -56.00   0.50    2.00    --  -70.00 -54.00   0.04   60
 47  \w    -81.00 -55.00   0.50    2.00    --  -70.00 -56.00-111.66   52
 48  \w    -80.00 -55.00   0.50    2.00    --  -70.00 -55.00 100.00   50
 49  \w   -141.00-113.00   0.50    2.00    --  -70.00 -55.00 100.00   56
 50  \w    -86.00 -60.00   0.50    2.00    --  -74.00 -54.00 140.27   52
 51  \w    -85.00 -59.00   0.50    2.00    --  -74.00 -55.00-175.26   52
 52  \w    -85.00 -60.00   0.50    2.00    --  -74.00 -54.00 -26.11   50
 53  \w    -93.00 -60.00   0.50    2.00    --  -74.00 -54.00  85.33   66
 54  \w    -88.00 -63.00   0.50    2.00    --  -78.00 -56.00  43.97   50
 55  \w    -88.00 -63.00   0.50    2.00    --  -78.00 -56.00 -43.09   50
 56  \w    -88.00 -63.00   0.50    2.00    --  -78.00 -56.00 168.75   50
 57  \w    -90.00 -64.00   0.50    2.00    --  -78.00 -55.00-159.35   52
 58  \w    -89.00 -63.00   0.50    2.00    --  -78.00 -56.00 123.43   52
 59  \w   -136.00 -68.00   0.50    2.00    --  -82.00 -52.00 132.53  136
 60  \w   -102.00 -68.00   0.50    2.00    --  -82.00 -54.00  30.65   68
 61  \w    -96.00 -71.00   0.50    2.00    --  -86.00 -55.00   2.01   50
 62  \w   -150.00-124.00   0.50    2.00    --  -86.25 -55.00 111.12   52
 63  \w    -98.00 -72.00   0.50    2.00    --  -86.25 -55.00   9.94   52
 64  \w   -122.00 -72.00   0.50    2.00    --  -86.25 -55.00 -56.23  100
 65  \w    -98.00 -72.00   0.50    2.00    --  -86.25 -54.00 -30.00   52
 66  \w   -152.00-127.00   0.50    2.00    --  -86.25 -55.00 -56.23   50
 67  \w   -101.00 -72.00   0.50    2.00    --  -86.25 -55.00-126.99   58
 68  \w   -101.00 -73.00   0.50    2.00    --  -86.25 -53.00  81.67   56
 69  \w   -110.00 -72.00   0.50    2.00    --  -86.25 -54.00 -75.02   76
 70  \w   -106.00 -72.00   0.50    2.00    --  -86.25 -55.00-139.27   68
 71  \w    -99.00 -73.00   0.50    2.00    --  -86.25 -53.00  -9.82   52
 72  \w    -98.00 -72.00   0.50    2.00    --  -86.25 -53.00  52.37   52
 73  \w   -120.00 -76.00   0.50    2.00    --  -86.25 -56.00-157.27   88
 74  \w    -97.00 -72.00   0.50    2.00    --  -86.25 -54.00 -97.86   50
 75  \w    -97.00 -72.00   0.50    2.00    --  -86.25 -55.00 161.49   50
 76  \w    -97.00 -72.00   0.50    2.00    --  -86.25 -53.00  65.80   50
 77  \w   -146.00-102.00   0.50    2.00    --  -86.25 -54.00 -30.00   88
 78  \w    -99.00 -73.00   0.50    2.00    --  -86.25 -54.00  95.36   52
 79  \w    -99.00 -72.00   0.50    2.00    --  -86.25 -55.00-111.20   54
 80  \w   -109.00 -73.00   0.50    2.00    --  -86.25 -55.00 111.12   72
 81  \w     80.00 162.00   0.50    2.00    --   94.00  56.00   4.74  164
 82  \w     85.00 170.00   0.50    2.00    --   98.00  45.00  -7.80  170
 83  \w     91.00 178.00   0.50    2.00    --  106.49  61.00  60.00  174
 84  \w    141.00 177.00   0.50    2.00    --  106.49  61.00-120.00   72
 85  \w     78.00 111.00   0.50    2.00    --  106.49-125.00-180.00   66
 86  \w     92.00 119.00   0.50    2.00    --  106.49  61.00-120.00   54
 87  \w     34.00  74.00   0.50    2.00    --  106.49-125.00-180.00   80
 88  \w     35.00  72.00   0.50    2.00    --  106.49 -61.00  90.00   74
 89  \w    139.00 165.00   0.50    2.00    --  106.49  61.00 150.00   52
 90  \w     91.00 137.00   0.50    2.00    --  106.49  61.00 150.00   92
 91  \w     95.00 178.00   0.50    2.00    --  106.49 125.00 120.00  166
 92  \w     94.00 177.00   0.50    2.00    --  106.49  30.00 -60.00  166
 93  \w     93.00 178.00   0.50    2.00    --  106.49  61.00-150.00  170
 94  \w     98.00 178.00   0.50    2.00    --  106.49  45.00  90.00  160
 95  \w     35.00 105.00   0.50    2.00    --  106.49 -97.00  81.93  140
 96  \w     38.00  68.00   0.50    2.00    --  106.49 -61.00 -30.00   60
 97  \w     77.00 103.00   0.50    2.00    --  106.49 -77.00 150.00   52
 98  \w     34.00  74.00   0.50    2.00    --  106.49 -77.00 150.00   80
 99  \w    135.00 161.00   0.50    2.00    --  106.49  45.00 120.00   52
100  \w     53.00  88.00   0.50    2.00    --  106.49 -95.00  90.00   70
101  \w    153.00 178.00   0.50    2.00    --  106.49  61.00  30.00   50
102  \w     96.00 121.00   0.50    2.00    --  106.49  45.00 120.00   50
103  \w     93.00 144.00   0.50    2.00    --  106.49  61.00  30.00  102
104  \w    145.00 174.00   0.50    2.00    --  106.49  61.00 -60.00   58
105  \w     92.00 133.00   0.50    2.00    --  106.49  61.00 -60.00   82
106  \w    151.00 177.00   0.50    2.00    --  106.49  45.00-120.00   52
107  \w     43.00 101.00   0.50    2.00    --  106.49-125.00 -30.00  116
108  \w    100.00 148.00   0.50    2.00    --  106.49  45.00-120.00   96
109  \w     41.00  71.00   0.50    2.00    --  106.49 -61.00 150.00   60
110  \w    144.00 177.00   0.50    2.00    --  106.49  61.00 120.00   66
111  \w     97.00 123.00   0.50    2.00    --  106.49  61.00 120.00   52
112  \w     91.00 159.00   0.50    2.00    --  106.49  61.00-180.00  136
113  \w     35.00 105.00   0.50    2.00    --  106.49 -95.00-120.00  140
114  \w     34.00 108.00   0.50    2.00    --  106.49-125.00   0.00  148
115  \w     85.00 110.00   0.50    2.00    --  106.49-125.00-150.00   50
116  \w     36.00  65.00   0.50    2.00    --  106.49 -61.00-120.00   58
;
_diffrn_measurement_device 'four-circle diffractometer'
_diffrn_measurement_device_type 'XtaLAB Synergy, Dualflex, HyPix'
_diffrn_measurement_method '\w scans'
_diffrn_orient_matrix_type 'CrysAlisPro convention (1999,Acta A55,543-557)'
_diffrn_orient_matrix_UB_11 0.0550037000
_diffrn_orient_matrix_UB_12 0.0863787000
_diffrn_orient_matrix_UB_13 -0.0649362000
_diffrn_orient_matrix_UB_21 0.0102017000
_diffrn_orient_matrix_UB_22 0.0441180000
_diffrn_orient_matrix_UB_23 0.0703395000
_diffrn_orient_matrix_UB_31 0.0962982000
_diffrn_orient_matrix_UB_32 -0.0548065000
_diffrn_orient_matrix_UB_33 0.0118193000
_diffrn_radiation_monochromator mirror
_diffrn_radiation_probe x-ray
_diffrn_radiation_type 'Cu K\a'
_diffrn_radiation_wavelength 1.54184
_diffrn_reflns_av_R_equivalents 0.0348
_diffrn_reflns_av_unetI/netI 0.0179
_diffrn_reflns_Laue_measured_fraction_full 0.999
_diffrn_reflns_Laue_measured_fraction_max 0.999
_diffrn_reflns_limit_h_max 16
_diffrn_reflns_limit_h_min -16
_diffrn_reflns_limit_k_max 17
_diffrn_reflns_limit_k_min -17
_diffrn_reflns_limit_l_max 20
_diffrn_reflns_limit_l_min -20
_diffrn_reflns_number 95102
_diffrn_reflns_point_group_measured_fraction_full 0.999
_diffrn_reflns_point_group_measured_fraction_max 0.999
_diffrn_reflns_theta_full 67.078
_diffrn_reflns_theta_max 67.078
_diffrn_reflns_theta_min 2.767
_diffrn_source 'micro-focus sealed X-ray tube'
_diffrn_source_type 'PhotonJet (Cu) X-ray Source'
_exptl_absorpt_coefficient_mu 7.043
_exptl_absorpt_correction_T_max 1.000
_exptl_absorpt_correction_T_min 0.610
_exptl_absorpt_correction_type gaussian
_exptl_absorpt_process_details
;
CrysAlisPro 1.171.41.98a (Rigaku Oxford Diffraction, 2021)
Numerical absorption correction based on gaussian integration over
a multifaceted crystal model
Empirical absorption correction using spherical harmonics,
implemented in SCALE3 ABSPACK scaling algorithm.
;
_exptl_crystal_colour purple
_exptl_crystal_density_diffrn 1.519
_exptl_crystal_description plate
_exptl_crystal_F_000 1513
_exptl_crystal_size_max 0.15
_exptl_crystal_size_mid 0.08
_exptl_crystal_size_min 0.08
_refine_diff_density_max 1.183
_refine_diff_density_min -0.904
_refine_diff_density_rms 0.088
_refine_ls_extinction_method none
_refine_ls_goodness_of_fit_ref 1.037
_refine_ls_hydrogen_treatment constr
_refine_ls_matrix_type full
_refine_ls_number_parameters 831
_refine_ls_number_reflns 11584
_refine_ls_number_restraints 126
_refine_ls_restrained_S_all 1.040
_refine_ls_R_factor_all 0.0590
_refine_ls_R_factor_gt 0.0573
_refine_ls_shift/su_max 0.000
_refine_ls_shift/su_mean 0.000
_refine_ls_structure_factor_coef Fsqd
_refine_ls_weighting_details 'w=1/[\s^2^(Fo^2^)+(0.0877P)^2^+7.2452P] where P=(Fo^2^+2Fc^2^)/3'
_refine_ls_weighting_scheme calc
_refine_ls_wR_factor_gt 0.1581
_refine_ls_wR_factor_ref 0.1595
_reflns_Friedel_coverage 0.000
_reflns_number_gt 10961
_reflns_number_total 11584
_reflns_threshold_expression 'I > 2\s(I)'
_cod_data_source_file d1cc05542a2.cif
_cod_data_source_block 6DMSO
_cod_database_code 7129664
_shelx_shelxl_version_number 2018/3
_chemical_oxdiff_formula 'Fe S4 Na4 C65 H70 N4 O13'
_chemical_oxdiff_usercomment DGD0238
_shelx_space_group_comment
;
The symmetry employed for this shelxl refinement is uniquely defined
by the following loop, which should always be used as a source of
symmetry information in preference to the above space-group names.
They are only intended as comments.
;
_shelx_estimated_absorpt_t_max 0.603
_shelx_estimated_absorpt_t_min 0.418
_reflns_odcompleteness_completeness 99.91
_reflns_odcompleteness_iscentric 1
_reflns_odcompleteness_theta 66.97
_olex2_refinement_description
;
1. Fixed Uiso
 At 1.2 times of:
  All C(H) groups
 At 1.5 times of:
  All C(H,H,H) groups, All C(H,H,H,H,H,H) groups
2. Uiso/Uaniso restraints and constraints
C5SA \\sim Cl51 \\sim Cl52 \\sim Cl53 \\sim C5SB \\sim Cl5A \\sim Cl5B \\sim
Cl5C: within 2A with sigma of 0.04 and sigma for terminal atoms of 0.08 within
2A
3. Rigid body (RIGU) restrains
 C5SA, Cl51, Cl52, Cl53, C5SB, Cl5A, Cl5B, Cl5C
 with sigma for 1-2 distances of 0.004 and sigma for 1-3 distances of 0.004
4. Same fragment restrains
{C5SA, Cl51, Cl52, Cl53} sigma for 1-2: 0.01, 1-3: 0.01
as in
{C5SB, Cl5A, Cl5B, Cl5C}
5. Others
 Sof(S1B)=Sof(H1BD)=Sof(H1BE)=Sof(H1BF)=Sof(H2BD)=Sof(H2BE)=Sof(H2BF)=1-FVAR(1)
 Sof(S1A)=Sof(H1AA)=Sof(H1AB)=Sof(H1AC)=Sof(H2AA)=Sof(H2AB)=Sof(H2AC)=FVAR(1)
 Sof(C5SB)=Sof(H5SB)=Sof(Cl5A)=Sof(Cl5B)=Sof(Cl5C)=1-FVAR(2)
 Sof(C5SA)=Sof(H5SA)=Sof(Cl51)=Sof(Cl52)=Sof(Cl53)=FVAR(2)
 Fixed Sof: C7S(0.5) H7S(0.5) Cl71(0.5) Cl72(0.5) Cl73(0.5)
6.a Ternary CH refined with riding coordinates:
 C4S(H4S), C5SA(H5SA), C5SB(H5SB), C6S(H6S), C7S(H7S)
6.b Aromatic/amide H refined with riding coordinates:
 C102(H102), C103(H103), C113(H113), C115(H115), C122(H122), C123(H123),
 C124(H124), C125(H125), C126(H126), C132(H132), C133(H133), C134(H134),
 C135(H135), C136(H136), C202(H202), C203(H203), C213(H213), C215(H215),
 C222(H222), C223(H223), C224(H224), C225(H225), C226(H226), C232(H232),
 C233(H233), C234(H234), C235(H235), C236(H236)
6.c Idealised Me refined as rotating group:
 C1(H1AA,H1AB,H1AC), C1(H1BD,H1BE,H1BF), C2(H2AA,H2AB,H2AC), C2(H2BD,H2BE,
 H2BF), C21S(H21A,H21B,H21C), C22S(H22A,H22B,H22C), C31S(H31A,H31B,H31C),
 C32S(H32A,H32B,H32C)
;
_olex2_submission_special_instructions 'No special instructions were received'
_oxdiff_exptl_absorpt_empirical_details
;
Empirical correction (ABSPACK) includes:
- Absorption correction using spherical harmonics
- Frame scaling
;
_oxdiff_exptl_absorpt_empirical_full_max 1.177
_oxdiff_exptl_absorpt_empirical_full_min 0.842

loop_
_space_group_symop_operation_xyz
'x, y, z'
'-x, -y, -z'

loop_
_atom_site_label
_atom_site_type_symbol
_atom_site_fract_x
_atom_site_fract_y
_atom_site_fract_z
_atom_site_U_iso_or_equiv
_atom_site_adp_type
_atom_site_occupancy
_atom_site_site_symmetry_order
_atom_site_calc_flag
_atom_site_refinement_flags_posn
_atom_site_refinement_flags_adp
_atom_site_refinement_flags_occupancy
_atom_site_disorder_assembly
_atom_site_disorder_group
Na1 Na 0.33024(12) 0.33829(11) -0.08317(10) 0.0427(4) Uani 1 1 d . . . . .
Na2 Na 0.500000 0.500000 0.000000 0.0840(12) Uani 1 2 d S . P . .
Fe01 Fe 0.000000 0.000000 0.500000 0.01589(15) Uani 1 2 d S . P A .
O1 O -0.09773(19) 0.09950(18) 0.44540(14) 0.0346(6) Uani 1 1 d . . . . .
S1A S -0.11983(7) 0.20179(7) 0.44305(6) 0.0230(3) Uani 0.765(3) 1 d . . P A 1
S1B S -0.1893(2) 0.1298(2) 0.4642(2) 0.0247(10) Uani 0.235(3) 1 d . . P A 2
C1 C -0.2108(3) 0.2374(3) 0.3771(2) 0.0349(8) Uani 1 1 d . . . . .
H1AA H -0.185543 0.229847 0.321781 0.052 Uiso 0.765(3) 1 calc R U P A 1
H1AB H -0.228601 0.305235 0.371219 0.052 Uiso 0.765(3) 1 calc R U P A 1
H1AC H -0.267897 0.196667 0.402106 0.052 Uiso 0.765(3) 1 calc R U P A 1
H1BD H -0.176724 0.293013 0.380449 0.052 Uiso 0.235(3) 1 calc R U P A 2
H1BE H -0.280232 0.251529 0.381070 0.052 Uiso 0.235(3) 1 calc R U P A 2
H1BF H -0.186716 0.224684 0.323545 0.052 Uiso 0.235(3) 1 calc R U P A 2
C2 C -0.1994(3) 0.1981(2) 0.5404(2) 0.0279(7) Uani 1 1 d . . . . .
H2AA H -0.242322 0.142243 0.556467 0.042 Uiso 0.765(3) 1 calc R U P A 1
H2AB H -0.238239 0.257617 0.532747 0.042 Uiso 0.765(3) 1 calc R U P A 1
H2AC H -0.160619 0.192598 0.584601 0.042 Uiso 0.765(3) 1 calc R U P A 1
H2BD H -0.267126 0.216434 0.554076 0.042 Uiso 0.235(3) 1 calc R U P A 2
H2BE H -0.159906 0.256563 0.516604 0.042 Uiso 0.235(3) 1 calc R U P A 2
H2BF H -0.176677 0.157972 0.591449 0.042 Uiso 0.235(3) 1 calc R U P A 2
N1 N 0.05318(18) -0.02238(17) 0.38642(15) 0.0178(5) Uani 1 1 d . . . . .
C101 C 0.0176(2) -0.0861(2) 0.35226(18) 0.0190(6) Uani 1 1 d . . . . .
C102 C 0.0775(2) -0.0822(2) 0.27338(18) 0.0214(6) Uani 1 1 d . . . . .
H102 H 0.068924 -0.118659 0.236914 0.026 Uiso 1 1 calc R U . . .
C103 C 0.1484(2) -0.0167(2) 0.26075(18) 0.0220(6) Uani 1 1 d . . . . .
H103 H 0.198656 0.000959 0.213916 0.026 Uiso 1 1 calc R U . . .
C104 C 0.1332(2) 0.0208(2) 0.33188(18) 0.0189(6) Uani 1 1 d . . . . .
C105 C 0.1899(2) 0.0916(2) 0.34213(18) 0.0200(6) Uani 1 1 d . . . . .
C111 C 0.2719(2) 0.1322(2) 0.27290(18) 0.0203(6) Uani 1 1 d . . . . .
C112 C 0.3598(2) 0.0816(2) 0.26555(18) 0.0205(6) Uani 1 1 d . . . . .
C113 C 0.4312(2) 0.1177(2) 0.19629(19) 0.0209(6) Uani 1 1 d . . . . .
H113 H 0.489727 0.082458 0.189724 0.025 Uiso 1 1 calc R U . . .
C114 C 0.4169(2) 0.2050(2) 0.13691(18) 0.0202(6) Uani 1 1 d . . . . .
C115 C 0.3325(2) 0.2580(2) 0.14623(19) 0.0222(6) Uani 1 1 d . . . . .
H115 H 0.324857 0.319103 0.106800 0.027 Uiso 1 1 calc R U . . .
C116 C 0.2590(2) 0.2218(2) 0.21339(18) 0.0207(6) Uani 1 1 d . . . . .
C121 C 0.3851(2) -0.0067(2) 0.33118(19) 0.0221(6) Uani 1 1 d . . . . .
C122 C 0.4193(2) -0.0899(2) 0.3090(2) 0.0246(7) Uani 1 1 d . . . . .
H122 H 0.419257 -0.092581 0.253678 0.030 Uiso 1 1 calc R U . . .
C123 C 0.4531(3) -0.1684(2) 0.3677(2) 0.0304(7) Uani 1 1 d . . . . .
H123 H 0.474915 -0.224982 0.352498 0.036 Uiso 1 1 calc R U . . .
C124 C 0.4554(3) -0.1648(2) 0.4482(2) 0.0319(8) Uani 1 1 d . . . . .
H124 H 0.479798 -0.218160 0.487772 0.038 Uiso 1 1 calc R U . . .
C125 C 0.4219(3) -0.0828(2) 0.4707(2) 0.0300(7) Uani 1 1 d . . . . .
H125 H 0.423463 -0.079997 0.525680 0.036 Uiso 1 1 calc R U . . .
C126 C 0.3859(2) -0.0048(2) 0.4130(2) 0.0263(7) Uani 1 1 d . . . . .
H126 H 0.361641 0.050369 0.429337 0.032 Uiso 1 1 calc R U . . .
C131 C 0.1688(2) 0.2800(2) 0.22091(19) 0.0250(7) Uani 1 1 d . . . . .
C132 C 0.0799(3) 0.2476(2) 0.2149(2) 0.0293(7) Uani 1 1 d . . . . .
H132 H 0.075391 0.185441 0.207816 0.035 Uiso 1 1 calc R U . . .
C133 C -0.0024(3) 0.3046(3) 0.2192(2) 0.0356(8) Uani 1 1 d . . . . .
H133 H -0.062479 0.281694 0.214040 0.043 Uiso 1 1 calc R U . . .
C134 C 0.0024(3) 0.3950(3) 0.2311(2) 0.0397(9) Uani 1 1 d . . . . .
H134 H -0.054136 0.433801 0.234455 0.048 Uiso 1 1 calc R U . . .
C135 C 0.0898(3) 0.4277(3) 0.2380(2) 0.0422(10) Uani 1 1 d . . . . .
H135 H 0.093431 0.489186 0.246583 0.051 Uiso 1 1 calc R U . . .
C136 C 0.1734(3) 0.3714(2) 0.2324(2) 0.0343(8) Uani 1 1 d . . . . .
H136 H 0.233538 0.395174 0.236443 0.041 Uiso 1 1 calc R U . . .
S11 S 0.51142(6) 0.25218(6) 0.05253(5) 0.02632(18) Uani 1 1 d . . . . .
O11 O 0.5655(2) 0.1712(2) 0.03486(19) 0.0548(9) Uani 1 1 d . . . . .
O12 O 0.5662(3) 0.3120(3) 0.0818(2) 0.0652(10) Uani 1 1 d . . . . .
O13 O 0.4650(2) 0.3076(3) -0.01698(17) 0.0547(9) Uani 1 1 d . . . . .
N2 N 0.10346(19) 0.10190(18) 0.47914(15) 0.0198(5) Uani 1 1 d . . . . .
C201 C 0.1746(2) 0.1292(2) 0.41059(18) 0.0212(6) Uani 1 1 d . . . . .
C202 C 0.2351(2) 0.2010(2) 0.4207(2) 0.0248(7) Uani 1 1 d . . . . .
H202 H 0.288482 0.232935 0.381667 0.030 Uiso 1 1 calc R U . . .
C203 C 0.2011(2) 0.2142(2) 0.4963(2) 0.0251(7) Uani 1 1 d . . . . .
H203 H 0.226919 0.256566 0.520593 0.030 Uiso 1 1 calc R U . . .
C204 C 0.1187(2) 0.1520(2) 0.53316(18) 0.0208(6) Uani 1 1 d . . . . .
C205 C 0.0626(2) 0.1455(2) 0.61124(18) 0.0190(6) Uani 1 1 d . . . . .
C211 C 0.0952(2) 0.2077(2) 0.65835(18) 0.0188(6) Uani 1 1 d . . . . .
C212 C 0.0573(2) 0.3014(2) 0.65064(18) 0.0202(6) Uani 1 1 d . . . . .
C213 C 0.0980(2) 0.3608(2) 0.68733(19) 0.0220(6) Uani 1 1 d . . . . .
H213 H 0.071353 0.423299 0.684285 0.026 Uiso 1 1 calc R U . . .
C214 C 0.1766(2) 0.3298(2) 0.72808(19) 0.0235(6) Uani 1 1 d . . . . .
C215 C 0.2122(2) 0.2367(2) 0.7381(2) 0.0243(6) Uani 1 1 d . . . . .
H215 H 0.264985 0.215281 0.767630 0.029 Uiso 1 1 calc R U . . .
C216 C 0.1706(2) 0.1743(2) 0.70495(18) 0.0208(6) Uani 1 1 d . . . . .
C221 C 0.2109(2) 0.0741(2) 0.7194(2) 0.0236(6) Uani 1 1 d . . . . .
C222 C 0.3057(2) 0.0591(3) 0.6858(2) 0.0301(7) Uani 1 1 d . . . . .
H222 H 0.343105 0.112393 0.649469 0.036 Uiso 1 1 calc R U . . .
C223 C 0.3465(3) -0.0330(3) 0.7048(3) 0.0363(8) Uani 1 1 d . . . . .
H223 H 0.411105 -0.042320 0.680619 0.044 Uiso 1 1 calc R U . . .
C224 C 0.2939(3) -0.1108(3) 0.7585(3) 0.0383(9) Uani 1 1 d . . . . .
H224 H 0.322752 -0.173264 0.773080 0.046 Uiso 1 1 calc R U . . .
C225 C 0.1991(3) -0.0971(3) 0.7909(3) 0.0408(9) Uani 1 1 d . . . . .
H225 H 0.162228 -0.150706 0.827113 0.049 Uiso 1 1 calc R U . . .
C226 C 0.1570(3) -0.0058(2) 0.7711(2) 0.0330(8) Uani 1 1 d . . . . .
H226 H 0.091174 0.002363 0.792776 0.040 Uiso 1 1 calc R U . . .
C231 C -0.0211(2) 0.3450(2) 0.6007(2) 0.0229(6) Uani 1 1 d . . . . .
C232 C -0.0075(3) 0.3639(2) 0.5140(2) 0.0273(7) Uani 1 1 d . . . . .
H232 H 0.050032 0.342634 0.485909 0.033 Uiso 1 1 calc R U . . .
C233 C -0.0776(3) 0.4134(2) 0.4686(2) 0.0345(8) Uani 1 1 d . . . . .
H233 H -0.067745 0.425694 0.409505 0.041 Uiso 1 1 calc R U . . .
C234 C -0.1619(3) 0.4453(3) 0.5085(3) 0.0397(9) Uani 1 1 d . . . . .
H234 H -0.209084 0.480244 0.476911 0.048 Uiso 1 1 calc R U . . .
C235 C -0.1766(3) 0.4257(3) 0.5946(3) 0.0388(9) Uani 1 1 d . . . . .
H235 H -0.234749 0.446216 0.622409 0.047 Uiso 1 1 calc R U . . .
C236 C -0.1067(3) 0.3761(2) 0.6405(2) 0.0301(7) Uani 1 1 d . . . . .
H236 H -0.117334 0.363271 0.699641 0.036 Uiso 1 1 calc R U . . .
S21 S 0.23176(6) 0.41152(6) 0.76669(5) 0.02868(19) Uani 1 1 d . . . . .
O21 O 0.33236(18) 0.38128(18) 0.76674(18) 0.0375(6) Uani 1 1 d . . . . .
O22 O 0.21803(19) 0.50701(17) 0.71083(18) 0.0386(6) Uani 1 1 d . . . . .
O23 O 0.1816(2) 0.39826(19) 0.85178(17) 0.0393(6) Uani 1 1 d . . . . .
O2S O 0.3120(2) 0.46396(18) -0.01912(18) 0.0414(6) Uani 1 1 d . . . . .
S2S S 0.23313(8) 0.53218(7) 0.00085(6) 0.0430(2) Uani 1 1 d . . . . .
C21S C 0.1235(4) 0.4715(4) 0.0159(3) 0.0533(11) Uani 1 1 d . . . . .
H21A H 0.120358 0.449415 -0.032918 0.080 Uiso 1 1 calc R U . . .
H21B H 0.069342 0.515692 0.022777 0.080 Uiso 1 1 calc R U . . .
H21C H 0.119655 0.415728 0.066088 0.080 Uiso 1 1 calc R U . . .
C22S C 0.2199(4) 0.6201(3) -0.0959(3) 0.0572(12) Uani 1 1 d . . . . .
H22A H 0.278969 0.658635 -0.117600 0.086 Uiso 1 1 calc R U . . .
H22B H 0.164945 0.662650 -0.086939 0.086 Uiso 1 1 calc R U . . .
H22C H 0.208503 0.587444 -0.136409 0.086 Uiso 1 1 calc R U . . .
O3S O 0.2785(3) 0.1816(2) -0.0493(2) 0.0618(9) Uani 1 1 d . . . . .
S3S S 0.32302(9) 0.08393(8) -0.01280(7) 0.0498(3) Uani 1 1 d . . . . .
C31S C 0.2503(4) -0.0029(4) -0.0295(5) 0.0771(18) Uani 1 1 d . . . . .
H31A H 0.191885 -0.014865 0.012809 0.116 Uiso 1 1 calc R U . . .
H31B H 0.286882 -0.063335 -0.025237 0.116 Uiso 1 1 calc R U . . .
H31C H 0.232037 0.021738 -0.085422 0.116 Uiso 1 1 calc R U . . .
C32S C 0.4239(4) 0.0730(4) -0.0878(4) 0.0687(15) Uani 1 1 d . . . . .
H32A H 0.402555 0.080261 -0.141531 0.103 Uiso 1 1 calc R U . . .
H32B H 0.453953 0.009196 -0.068775 0.103 Uiso 1 1 calc R U . . .
H32C H 0.470925 0.123364 -0.094712 0.103 Uiso 1 1 calc R U . . .
C4S C -0.0294(3) -0.2298(3) 0.0660(2) 0.0416(9) Uani 1 1 d . . . . .
H4S H -0.091687 -0.258690 0.100113 0.050 Uiso 1 1 calc R U . . .
Cl41 Cl 0.06646(13) -0.30471(11) 0.10375(9) 0.0788(4) Uani 1 1 d . . . . .
Cl42 Cl -0.01705(9) -0.11635(8) 0.07898(9) 0.0616(3) Uani 1 1 d . . . . .
Cl43 Cl -0.03012(10) -0.22444(12) -0.03778(7) 0.0695(4) Uani 1 1 d . . . . .
C5SA C 0.5124(6) 0.3391(5) 0.2643(5) 0.056(2) Uani 0.637(4) 1 d D U P B 1
H5SA H 0.527965 0.323044 0.210151 0.067 Uiso 0.637(4) 1 calc R U P B 1
Cl51 Cl 0.4220(3) 0.41772(18) 0.2536(3) 0.1205(18) Uani 0.637(4) 1 d D U P B 1
Cl52 Cl 0.61616(14) 0.39291(13) 0.27487(13) 0.0602(6) Uani 0.637(4) 1 d D U P B 1
Cl53 Cl 0.48960(12) 0.22925(11) 0.34193(11) 0.0387(4) Uani 0.637(4) 1 d D U P B 1
C5SB C 0.5150(11) 0.4065(11) 0.2856(8) 0.145(9) Uani 0.363(4) 1 d D U P B 2
H5SB H 0.565450 0.440825 0.301235 0.174 Uiso 0.363(4) 1 calc R U P B 2
Cl5A Cl 0.5064(6) 0.4576(6) 0.1856(5) 0.159(3) Uani 0.363(4) 1 d D U P B 2
Cl5B Cl 0.4013(5) 0.4192(5) 0.3468(5) 0.145(4) Uani 0.363(4) 1 d D U P B 2
Cl5C Cl 0.5409(7) 0.2826(7) 0.3135(5) 0.176(5) Uani 0.363(4) 1 d D U P B 2
C6S C 0.3573(3) -0.2785(3) 0.1609(2) 0.0378(8) Uani 1 1 d . . . . .
H6S H 0.384851 -0.243145 0.101841 0.045 Uiso 1 1 calc R U . . .
Cl61 Cl 0.27666(8) -0.20031(8) 0.20158(7) 0.0501(3) Uani 1 1 d . . . . .
Cl62 Cl 0.45328(8) -0.31359(9) 0.21842(7) 0.0518(3) Uani 1 1 d . . . . .
Cl63 Cl 0.29589(8) -0.38023(8) 0.16028(8) 0.0543(3) Uani 1 1 d . . . . .
C7S C -0.5640(7) 0.4696(6) 0.5712(7) 0.055(2) Uani 0.5 1 d . . P C -1
H7S H -0.583980 0.470176 0.630582 0.066 Uiso 0.5 1 calc R U P C -1
Cl71 Cl -0.62777(17) 0.37812(16) 0.5554(2) 0.0704(8) Uani 0.5 1 d . . P C -1
Cl72 Cl -0.43936(18) 0.4441(2) 0.5560(2) 0.0752(9) Uani 0.5 1 d . . P C -1
Cl73 Cl -0.58826(18) 0.58252(15) 0.50623(19) 0.0569(6) Uani 0.5 1 d . . P C -1

loop_
_atom_site_aniso_label
_atom_site_aniso_U_11
_atom_site_aniso_U_22
_atom_site_aniso_U_33
_atom_site_aniso_U_23
_atom_site_aniso_U_13
_atom_site_aniso_U_12
Na1 0.0527(9) 0.0386(8) 0.0463(9) -0.0205(7) -0.0249(7) 0.0161(7)
Na2 0.0477(15) 0.0317(13) 0.165(3) -0.0024(16) -0.0445(19) -0.0002(11)
Fe01 0.0234(3) 0.0133(3) 0.0114(3) -0.0052(2) -0.0022(2) 0.0030(2)
O1 0.0474(15) 0.0330(13) 0.0236(12) -0.0101(10) -0.0101(11) 0.0220(11)
S1A 0.0277(6) 0.0163(5) 0.0241(5) -0.0057(4) -0.0029(4) 0.0035(4)
S1B 0.0278(18) 0.0209(17) 0.0266(18) -0.0086(13) -0.0051(13) 0.0021(13)
C1 0.040(2) 0.0337(19) 0.0289(18) -0.0060(15) -0.0106(15) 0.0131(16)
C2 0.0335(18) 0.0245(16) 0.0253(16) -0.0094(13) -0.0032(14) 0.0099(13)
N1 0.0235(13) 0.0144(11) 0.0160(12) -0.0058(9) -0.0032(10) 0.0033(9)
C101 0.0253(15) 0.0170(14) 0.0162(14) -0.0070(11) -0.0064(12) 0.0069(11)
C102 0.0292(16) 0.0216(15) 0.0156(14) -0.0096(12) -0.0042(12) 0.0055(12)
C103 0.0287(16) 0.0227(15) 0.0145(14) -0.0074(12) -0.0008(12) 0.0041(12)
C104 0.0246(15) 0.0165(14) 0.0144(13) -0.0043(11) -0.0023(11) 0.0056(11)
C105 0.0267(16) 0.0169(14) 0.0156(14) -0.0055(11) -0.0009(12) 0.0029(12)
C111 0.0292(16) 0.0179(14) 0.0144(14) -0.0068(11) -0.0016(12) -0.0005(12)
C112 0.0282(16) 0.0166(14) 0.0173(14) -0.0063(11) -0.0035(12) 0.0014(12)
C113 0.0249(15) 0.0182(14) 0.0198(14) -0.0059(12) -0.0045(12) 0.0037(12)
C114 0.0233(15) 0.0205(14) 0.0159(14) -0.0047(11) -0.0011(11) -0.0010(12)
C115 0.0296(16) 0.0167(14) 0.0182(14) -0.0023(11) -0.0035(12) 0.0011(12)
C116 0.0280(16) 0.0175(14) 0.0171(14) -0.0073(11) -0.0021(12) 0.0031(12)
C121 0.0279(16) 0.0164(14) 0.0200(15) -0.0029(12) -0.0027(12) -0.0008(12)
C122 0.0306(17) 0.0199(15) 0.0226(15) -0.0055(12) -0.0041(13) 0.0012(13)
C123 0.0380(19) 0.0185(15) 0.0350(18) -0.0069(14) -0.0093(15) 0.0025(14)
C124 0.040(2) 0.0218(16) 0.0303(18) 0.0021(13) -0.0130(15) 0.0003(14)
C125 0.0391(19) 0.0263(17) 0.0237(16) -0.0018(13) -0.0114(14) -0.0037(14)
C126 0.0349(18) 0.0222(16) 0.0213(15) -0.0053(13) -0.0047(13) -0.0019(13)
C131 0.0336(18) 0.0206(15) 0.0171(14) -0.0037(12) 0.0000(13) 0.0078(13)
C132 0.0360(19) 0.0255(17) 0.0238(16) -0.0050(13) -0.0040(14) 0.0070(14)
C133 0.0341(19) 0.040(2) 0.0272(17) -0.0045(15) -0.0027(15) 0.0089(16)
C134 0.044(2) 0.040(2) 0.0309(19) -0.0116(16) -0.0006(16) 0.0204(17)
C135 0.061(3) 0.0301(19) 0.036(2) -0.0161(16) -0.0028(18) 0.0167(18)
C136 0.044(2) 0.0237(17) 0.0355(19) -0.0120(15) -0.0035(16) 0.0066(15)
S11 0.0215(4) 0.0248(4) 0.0244(4) 0.0032(3) -0.0006(3) 0.0018(3)
O11 0.0545(18) 0.0362(15) 0.0487(17) 0.0047(13) 0.0245(14) 0.0134(13)
O12 0.056(2) 0.072(2) 0.067(2) -0.0227(18) 0.0058(17) -0.0352(18)
O13 0.0297(14) 0.082(2) 0.0264(13) 0.0176(14) 0.0010(11) 0.0119(14)
N2 0.0273(13) 0.0196(12) 0.0134(11) -0.0077(10) -0.0008(10) 0.0016(10)
C201 0.0286(16) 0.0173(14) 0.0162(14) -0.0045(11) -0.0002(12) 0.0007(12)
C202 0.0317(17) 0.0216(15) 0.0208(15) -0.0087(12) 0.0021(13) -0.0036(13)
C203 0.0322(17) 0.0217(15) 0.0233(16) -0.0101(12) -0.0023(13) -0.0029(13)
C204 0.0283(16) 0.0178(14) 0.0174(14) -0.0069(11) -0.0042(12) 0.0011(12)
C205 0.0264(16) 0.0166(14) 0.0159(14) -0.0073(11) -0.0060(12) 0.0047(12)
C211 0.0241(15) 0.0187(14) 0.0147(13) -0.0073(11) -0.0021(11) 0.0009(12)
C212 0.0246(15) 0.0201(15) 0.0172(14) -0.0073(12) -0.0046(12) 0.0038(12)
C213 0.0293(16) 0.0189(14) 0.0204(15) -0.0092(12) -0.0071(12) 0.0070(12)
C214 0.0302(17) 0.0228(15) 0.0223(15) -0.0125(12) -0.0075(13) 0.0033(13)
C215 0.0277(16) 0.0227(16) 0.0254(16) -0.0089(13) -0.0108(13) 0.0065(13)
C216 0.0254(16) 0.0185(15) 0.0196(14) -0.0076(12) -0.0036(12) 0.0032(12)
C221 0.0286(17) 0.0210(15) 0.0259(16) -0.0113(13) -0.0113(13) 0.0054(13)
C222 0.0267(17) 0.0274(17) 0.0386(19) -0.0128(15) -0.0075(14) 0.0038(13)
C223 0.0282(18) 0.036(2) 0.051(2) -0.0212(17) -0.0117(16) 0.0129(15)
C224 0.039(2) 0.0228(17) 0.059(2) -0.0149(17) -0.0217(18) 0.0129(15)
C225 0.042(2) 0.0221(17) 0.056(2) -0.0065(17) -0.0112(18) 0.0032(15)
C226 0.0308(18) 0.0246(17) 0.043(2) -0.0091(15) -0.0066(15) 0.0055(14)
C231 0.0305(17) 0.0163(14) 0.0239(15) -0.0063(12) -0.0104(13) 0.0020(12)
C232 0.042(2) 0.0181(15) 0.0236(16) -0.0052(12) -0.0114(14) 0.0007(13)
C233 0.056(2) 0.0207(16) 0.0291(18) -0.0013(14) -0.0233(17) -0.0029(15)
C234 0.047(2) 0.0241(17) 0.051(2) -0.0034(16) -0.0305(19) 0.0038(16)
C235 0.034(2) 0.0322(19) 0.053(2) -0.0120(17) -0.0167(17) 0.0081(15)
C236 0.0317(18) 0.0267(17) 0.0330(18) -0.0086(14) -0.0100(14) 0.0044(14)
S21 0.0334(4) 0.0231(4) 0.0377(4) -0.0158(3) -0.0178(4) 0.0070(3)
O21 0.0339(14) 0.0338(13) 0.0536(16) -0.0200(12) -0.0203(12) 0.0076(11)
O22 0.0429(15) 0.0232(12) 0.0569(17) -0.0138(11) -0.0252(13) 0.0043(11)
O23 0.0477(16) 0.0412(15) 0.0404(14) -0.0255(12) -0.0156(12) 0.0062(12)
O2S 0.0519(17) 0.0269(13) 0.0514(16) -0.0142(12) -0.0244(13) 0.0124(12)
S2S 0.0608(6) 0.0327(5) 0.0473(6) -0.0214(4) -0.0290(5) 0.0161(4)
C21S 0.066(3) 0.059(3) 0.038(2) -0.023(2) -0.001(2) 0.001(2)
C22S 0.063(3) 0.030(2) 0.074(3) 0.002(2) -0.032(3) 0.008(2)
O3S 0.066(2) 0.0391(17) 0.085(2) -0.0240(17) -0.0151(18) 0.0073(15)
S3S 0.0557(6) 0.0440(6) 0.0537(6) -0.0187(5) -0.0139(5) 0.0050(5)
C31S 0.061(3) 0.040(3) 0.131(6) -0.015(3) -0.036(3) -0.001(2)
C32S 0.071(3) 0.042(3) 0.084(4) -0.020(3) 0.013(3) 0.001(2)
C4S 0.053(2) 0.041(2) 0.033(2) -0.0154(17) -0.0045(17) 0.0004(18)
Cl41 0.0998(11) 0.0715(9) 0.0631(8) -0.0186(7) -0.0241(7) 0.0427(8)
Cl42 0.0655(7) 0.0448(6) 0.0851(9) -0.0338(6) -0.0150(6) 0.0018(5)
Cl43 0.0667(8) 0.1131(11) 0.0388(6) -0.0375(7) -0.0096(5) 0.0029(7)
C5SA 0.076(5) 0.033(3) 0.062(4) 0.003(3) -0.052(4) 0.002(3)
Cl51 0.102(2) 0.0472(13) 0.242(5) -0.050(2) -0.105(3) 0.0310(13)
Cl52 0.0638(12) 0.0467(10) 0.0688(12) 0.0001(8) -0.0297(9) -0.0261(8)
Cl53 0.0374(8) 0.0336(8) 0.0435(9) -0.0061(6) -0.0103(6) -0.0027(6)
C5SB 0.138(16) 0.082(13) 0.188(18) 0.016(13) -0.065(14) 0.037(12)
Cl5A 0.155(7) 0.188(8) 0.174(7) -0.103(6) -0.053(6) 0.013(6)
Cl5B 0.106(4) 0.097(4) 0.175(7) 0.005(4) 0.038(4) 0.037(3)
Cl5C 0.151(8) 0.225(11) 0.137(7) -0.054(7) -0.010(6) 0.089(8)
C6S 0.037(2) 0.043(2) 0.0353(19) -0.0165(17) -0.0038(16) 0.0046(16)
Cl61 0.0422(5) 0.0481(6) 0.0684(7) -0.0341(5) -0.0017(5) 0.0032(4)
Cl62 0.0496(6) 0.0625(7) 0.0536(6) -0.0264(5) -0.0224(5) 0.0088(5)
Cl63 0.0445(6) 0.0513(6) 0.0834(8) -0.0422(6) -0.0163(5) 0.0058(5)
C7S 0.050(5) 0.037(5) 0.071(6) -0.003(4) -0.013(5) -0.004(4)
Cl71 0.0423(12) 0.0347(11) 0.131(2) -0.0185(13) -0.0145(13) -0.0019(9)
Cl72 0.0433(13) 0.0633(16) 0.097(2) 0.0191(15) -0.0273(13) -0.0072(11)
Cl73 0.0534(13) 0.0318(10) 0.0792(17) -0.0027(10) -0.0175(12) -0.0023(9)

loop_
_atom_type_symbol
_atom_type_description
_atom_type_scat_dispersion_real
_atom_type_scat_dispersion_imag
_atom_type_scat_source
C C 0.0181 0.0091 'International Tables Vol C Tables 4.2.6.8 and 6.1.1.4'
H H 0.0000 0.0000 'International Tables Vol C Tables 4.2.6.8 and 6.1.1.4'
Cl Cl 0.3639 0.7018 'International Tables Vol C Tables 4.2.6.8 and 6.1.1.4'
Fe Fe -1.1336 3.1974 'International Tables Vol C Tables 4.2.6.8 and 6.1.1.4'
N N 0.0311 0.0180 'International Tables Vol C Tables 4.2.6.8 and 6.1.1.4'
Na Na 0.1353 0.1239 'International Tables Vol C Tables 4.2.6.8 and 6.1.1.4'
O O 0.0492 0.0322 'International Tables Vol C Tables 4.2.6.8 and 6.1.1.4'
S S 0.3331 0.5567 'International Tables Vol C Tables 4.2.6.8 and 6.1.1.4'

loop_
_exptl_crystal_face_index_h
_exptl_crystal_face_index_k
_exptl_crystal_face_index_l
_exptl_crystal_face_perp_dist
0 -1 -1 0.0398
0 1 1 0.0398
2 0 -1 0.0438
-2 0 1 0.0650
0 -1 1 0.0244
0 1 -1 0.0512
-2 2 -1 0.0582
2 -2 1 0.0439
1 0 1 0.0454
0 -1 -2 0.0305
0 1 -2 0.0516
0 -1 2 0.0255
-1 1 -1 0.0515

loop_
_geom_angle_atom_site_label_1
_geom_angle_atom_site_label_2
_geom_angle_atom_site_label_3
_geom_angle
_geom_angle_site_symmetry_1
_geom_angle_site_symmetry_3
_geom_angle_publ_flag
O13 Na1 Na2 44.93(10) . . ?
O13 Na1 S21 153.27(10) . 1_554 ?
O13 Na1 O21 125.61(12) . 1_554 ?
O13 Na1 O23 170.13(13) . 1_554 ?
O13 Na1 O2S 80.66(12) . . ?
S21 Na1 Na2 125.45(5) 1_554 . ?
O21 Na1 Na2 116.83(8) 1_554 . ?
O21 Na1 S21 28.87(6) 1_554 1_554 ?
O21 Na1 O23 57.95(9) 1_554 1_554 ?
O23 Na1 Na2 125.45(8) 1_554 . ?
O23 Na1 S21 29.10(7) 1_554 1_554 ?
O2S Na1 Na2 41.32(7) . . ?
O2S Na1 S21 104.90(8) . 1_554 ?
O2S Na1 O21 118.13(11) . 1_554 ?
O2S Na1 O23 89.62(10) . 1_554 ?
O3S Na1 Na2 139.08(11) . . ?
O3S Na1 O13 97.91(14) . . ?
O3S Na1 S21 95.44(11) . 1_554 ?
O3S Na1 O21 98.06(13) . 1_554 ?
O3S Na1 O23 90.32(12) . 1_554 ?
O3S Na1 O2S 136.60(14) . . ?
Na1 Na2 Na1 180.0 . 2_665 ?
O12 Na2 Na1 80.90(7) . . ?
O12 Na2 Na1 99.10(7) . 2_665 ?
O12 Na2 Na1 80.90(7) 2_665 2_665 ?
O12 Na2 Na1 99.10(7) 2_665 . ?
O12 Na2 O12 180.00(13) . 2_665 ?
O12 Na2 O13 131.48(9) 2_665 . ?
O12 Na2 O13 48.52(9) 2_665 2_665 ?
O12 Na2 O13 131.48(9) . 2_665 ?
O12 Na2 O13 48.52(9) . . ?
O12 Na2 Cl5A 115.93(17) 2_665 . ?
O12 Na2 Cl5A 64.07(17) 2_665 2_665 ?
O12 Na2 Cl5A 115.93(17) . 2_665 ?
O12 Na2 Cl5A 64.07(17) . . ?
O13 Na2 Na1 146.52(6) . 2_665 ?
O13 Na2 Na1 33.48(6) 2_665 2_665 ?
O13 Na2 Na1 146.52(6) 2_665 . ?
O13 Na2 Na1 33.48(6) . . ?
O13 Na2 O13 180.00(10) . 2_665 ?
O13 Na2 Cl5A 76.73(17) . 2_665 ?
O13 Na2 Cl5A 103.27(17) . . ?
O13 Na2 Cl5A 76.73(17) 2_665 . ?
O13 Na2 Cl5A 103.27(17) 2_665 2_665 ?
O2S Na2 Na1 33.79(6) . . ?
O2S Na2 Na1 33.79(6) 2_665 2_665 ?
O2S Na2 Na1 146.21(6) . 2_665 ?
O2S Na2 Na1 146.21(6) 2_665 . ?
O2S Na2 O12 77.54(8) 2_665 . ?
O2S Na2 O12 102.46(8) 2_665 2_665 ?
O2S Na2 O12 102.46(8) . . ?
O2S Na2 O12 77.54(8) . 2_665 ?
O2S Na2 O13 63.25(7) 2_665 2_665 ?
O2S Na2 O13 116.75(7) 2_665 . ?
O2S Na2 O13 63.25(7) . . ?
O2S Na2 O13 116.75(7) . 2_665 ?
O2S Na2 O2S 180.0 . 2_665 ?
O2S Na2 Cl5A 71.63(18) 2_665 . ?
O2S Na2 Cl5A 108.37(18) 2_665 2_665 ?
O2S Na2 Cl5A 71.63(18) . 2_665 ?
O2S Na2 Cl5A 108.37(18) . . ?
Cl5A Na2 Na1 59.30(17) 2_665 . ?
Cl5A Na2 Na1 120.70(17) . . ?
Cl5A Na2 Cl5A 180.0 2_665 . ?
O1 Fe01 O1 180.0 . 2_556 ?
O1 Fe01 N1 89.56(9) . 2_556 ?
O1 Fe01 N1 90.44(9) . . ?
O1 Fe01 N1 90.44(9) 2_556 2_556 ?
O1 Fe01 N1 89.55(9) 2_556 . ?
N1 Fe01 N1 180.0 2_556 . ?
N2 Fe01 O1 93.24(11) 2_556 2_556 ?
N2 Fe01 O1 86.76(11) 2_556 . ?
N2 Fe01 O1 93.24(11) . . ?
N2 Fe01 O1 86.76(11) . 2_556 ?
N2 Fe01 N1 89.87(10) 2_556 . ?
N2 Fe01 N1 90.13(10) . . ?
N2 Fe01 N1 89.87(10) . 2_556 ?
N2 Fe01 N1 90.13(10) 2_556 2_556 ?
N2 Fe01 N2 180.0 . 2_556 ?
S1A O1 Fe01 133.15(17) . . ?
S1B O1 Fe01 139.3(2) . . ?
O1 S1A C1 104.27(17) . . ?
O1 S1A C2 106.36(15) . . ?
C1 S1A C2 96.16(17) . . ?
O1 S1B C1 107.2(3) . . ?
O1 S1B C2 112.0(3) . . ?
C2 S1B C1 93.7(2) . . ?
S1A C1 H1AA 109.5 . . ?
S1A C1 H1AB 109.5 . . ?
S1A C1 H1AC 109.5 . . ?
S1B C1 H1BD 109.5 . . ?
S1B C1 H1BE 109.5 . . ?
S1B C1 H1BF 109.5 . . ?
H1AA C1 H1AB 109.5 . . ?
H1AA C1 H1AC 109.5 . . ?
H1AB C1 H1AC 109.5 . . ?
H1BD C1 H1BE 109.5 . . ?
H1BD C1 H1BF 109.5 . . ?
H1BE C1 H1BF 109.5 . . ?
S1A C2 H2AA 109.5 . . ?
S1A C2 H2AB 109.5 . . ?
S1A C2 H2AC 109.5 . . ?
S1B C2 H2BD 109.5 . . ?
S1B C2 H2BE 109.5 . . ?
S1B C2 H2BF 109.5 . . ?
H2AA C2 H2AB 109.5 . . ?
H2AA C2 H2AC 109.5 . . ?
H2AB C2 H2AC 109.5 . . ?
H2BD C2 H2BE 109.5 . . ?
H2BD C2 H2BF 109.5 . . ?
H2BE C2 H2BF 109.5 . . ?
C101 N1 Fe01 126.5(2) . . ?
C104 N1 Fe01 126.18(19) . . ?
C104 N1 C101 107.3(2) . . ?
N1 C101 C102 108.9(3) . . ?
N1 C101 C205 125.5(3) . 2_556 ?
C205 C101 C102 125.6(3) 2_556 . ?
C101 C102 H102 126.3 . . ?
C103 C102 C101 107.4(3) . . ?
C103 C102 H102 126.3 . . ?
C102 C103 H103 126.4 . . ?
C102 C103 C104 107.2(3) . . ?
C104 C103 H103 126.4 . . ?
N1 C104 C103 109.1(3) . . ?
N1 C104 C105 125.8(3) . . ?
C105 C104 C103 125.1(3) . . ?
C104 C105 C111 117.0(3) . . ?
C104 C105 C201 125.3(3) . . ?
C201 C105 C111 117.7(3) . . ?
C112 C111 C105 121.2(3) . . ?
C112 C111 C116 119.8(3) . . ?
C116 C111 C105 119.0(3) . . ?
C111 C112 C121 123.6(3) . . ?
C113 C112 C111 119.5(3) . . ?
C113 C112 C121 116.8(3) . . ?
C112 C113 H113 119.9 . . ?
C114 C113 C112 120.2(3) . . ?
C114 C113 H113 119.9 . . ?
C113 C114 S11 119.2(2) . . ?
C115 C114 C113 120.6(3) . . ?
C115 C114 S11 120.1(2) . . ?
C114 C115 H115 119.9 . . ?
C114 C115 C116 120.1(3) . . ?
C116 C115 H115 119.9 . . ?
C111 C116 C131 121.6(3) . . ?
C115 C116 C111 119.7(3) . . ?
C115 C116 C131 118.7(3) . . ?
C122 C121 C112 119.9(3) . . ?
C126 C121 C112 121.0(3) . . ?
C126 C121 C122 118.6(3) . . ?
C121 C122 H122 119.9 . . ?
C123 C122 C121 120.2(3) . . ?
C123 C122 H122 119.9 . . ?
C122 C123 H123 119.7 . . ?
C124 C123 C122 120.5(3) . . ?
C124 C123 H123 119.7 . . ?
C123 C124 H124 120.2 . . ?
C125 C124 C123 119.6(3) . . ?
C125 C124 H124 120.2 . . ?
C124 C125 H125 119.9 . . ?
C124 C125 C126 120.3(3) . . ?
C126 C125 H125 119.9 . . ?
C121 C126 H126 119.6 . . ?
C125 C126 C121 120.7(3) . . ?
C125 C126 H126 119.6 . . ?
C132 C131 C116 122.0(3) . . ?
C132 C131 C136 118.5(3) . . ?
C136 C131 C116 119.5(3) . . ?
C131 C132 H132 119.6 . . ?
C133 C132 C131 120.9(3) . . ?
C133 C132 H132 119.6 . . ?
C132 C133 H133 119.8 . . ?
C132 C133 C134 120.4(4) . . ?
C134 C133 H133 119.8 . . ?
C133 C134 H134 120.3 . . ?
C135 C134 C133 119.3(3) . . ?
C135 C134 H134 120.3 . . ?
C134 C135 H135 119.7 . . ?
C134 C135 C136 120.6(4) . . ?
C136 C135 H135 119.7 . . ?
C131 C136 H136 119.9 . . ?
C135 C136 C131 120.2(4) . . ?
C135 C136 H136 119.9 . . ?
O11 S11 C114 107.37(15) . . ?
O11 S11 O13 112.1(2) . . ?
O12 S11 C114 104.90(17) . . ?
O12 S11 O11 113.5(2) . . ?
O12 S11 O13 112.1(2) . . ?
O13 S11 C114 106.16(15) . . ?
S11 O12 Na2 101.6(2) . . ?
Na1 O13 Na2 101.59(12) . . ?
S11 O13 Na1 149.49(19) . . ?
S11 O13 Na2 96.12(18) . . ?
C201 N2 Fe01 126.4(2) . . ?
C201 N2 C204 106.9(3) . . ?
C204 N2 Fe01 126.6(2) . . ?
C105 C201 C202 124.4(3) . . ?
N2 C201 C105 126.1(3) . . ?
N2 C201 C202 109.4(3) . . ?
C201 C202 H202 126.5 . . ?
C203 C202 C201 107.0(3) . . ?
C203 C202 H202 126.5 . . ?
C202 C203 H203 126.4 . . ?
C202 C203 C204 107.3(3) . . ?
C204 C203 H203 126.4 . . ?
N2 C204 C203 109.3(3) . . ?
N2 C204 C205 125.9(3) . . ?
C205 C204 C203 124.8(3) . . ?
C101 C205 C204 125.6(3) 2_556 . ?
C101 C205 C211 119.1(3) 2_556 . ?
C204 C205 C211 115.3(3) . . ?
C212 C211 C205 121.0(3) . . ?
C216 C211 C205 118.9(3) . . ?
C216 C211 C212 119.8(3) . . ?
C211 C212 C231 124.2(3) . . ?
C213 C212 C211 119.0(3) . . ?
C213 C212 C231 116.7(3) . . ?
C212 C213 H213 119.6 . . ?
C214 C213 C212 120.8(3) . . ?
C214 C213 H213 119.6 . . ?
C213 C214 S21 119.1(2) . . ?
C215 C214 C213 120.4(3) . . ?
C215 C214 S21 120.5(2) . . ?
C214 C215 H215 120.0 . . ?
C214 C215 C216 120.0(3) . . ?
C216 C215 H215 120.0 . . ?
C211 C216 C221 122.7(3) . . ?
C215 C216 C211 119.7(3) . . ?
C215 C216 C221 117.5(3) . . ?
C222 C221 C216 120.2(3) . . ?
C222 C221 C226 118.4(3) . . ?
C226 C221 C216 121.2(3) . . ?
C221 C222 H222 119.7 . . ?
C221 C222 C223 120.6(3) . . ?
C223 C222 H222 119.7 . . ?
C222 C223 H223 119.7 . . ?
C224 C223 C222 120.5(3) . . ?
C224 C223 H223 119.7 . . ?
C223 C224 H224 120.4 . . ?
C223 C224 C225 119.3(3) . . ?
C225 C224 H224 120.4 . . ?
C224 C225 H225 119.6 . . ?
C224 C225 C226 120.7(4) . . ?
C226 C225 H225 119.6 . . ?
C221 C226 H226 119.8 . . ?
C225 C226 C221 120.3(3) . . ?
C225 C226 H226 119.8 . . ?
C232 C231 C212 121.7(3) . . ?
C232 C231 C236 118.7(3) . . ?
C236 C231 C212 119.4(3) . . ?
C231 C232 H232 119.9 . . ?
C233 C232 C231 120.3(3) . . ?
C233 C232 H232 119.9 . . ?
C232 C233 H233 119.7 . . ?
C232 C233 C234 120.7(3) . . ?
C234 C233 H233 119.7 . . ?
C233 C234 H234 120.3 . . ?
C235 C234 C233 119.5(3) . . ?
C235 C234 H234 120.3 . . ?
C234 C235 H235 119.9 . . ?
C234 C235 C236 120.2(4) . . ?
C236 C235 H235 119.9 . . ?
C231 C236 H236 119.7 . . ?
C235 C236 C231 120.7(3) . . ?
C235 C236 H236 119.7 . . ?
C214 S21 Na1 120.55(11) . 1_556 ?
O21 S21 Na1 53.67(12) . 1_556 ?
O21 S21 C214 106.17(15) . . ?
O21 S21 O23 110.79(16) . . ?
O22 S21 Na1 133.51(11) . 1_556 ?
O22 S21 C214 105.93(15) . . ?
O22 S21 O21 114.28(17) . . ?
O22 S21 O23 113.27(16) . . ?
O23 S21 Na1 57.15(11) . 1_556 ?
O23 S21 C214 105.63(15) . . ?
S21 O21 Na1 97.46(15) . 1_556 ?
S21 O23 Na1 93.74(14) . 1_556 ?
Na1 O2S Na2 104.89(11) . . ?
S2S O2S Na1 137.10(17) . . ?
S2S O2S Na2 117.36(14) . . ?
O2S S2S C21S 106.3(2) . . ?
O2S S2S C22S 106.5(2) . . ?
C21S S2S C22S 97.5(2) . . ?
S2S C21S H21A 109.5 . . ?
S2S C21S H21B 109.5 . . ?
S2S C21S H21C 109.5 . . ?
H21A C21S H21B 109.5 . . ?
H21A C21S H21C 109.5 . . ?
H21B C21S H21C 109.5 . . ?
S2S C22S H22A 109.5 . . ?
S2S C22S H22B 109.5 . . ?
S2S C22S H22C 109.5 . . ?
H22A C22S H22B 109.5 . . ?
H22A C22S H22C 109.5 . . ?
H22B C22S H22C 109.5 . . ?
S3S O3S Na1 134.1(2) . . ?
O3S S3S C31S 106.3(2) . . ?
O3S S3S C32S 105.7(2) . . ?
C32S S3S C31S 96.1(3) . . ?
S3S C31S H31A 109.5 . . ?
S3S C31S H31B 109.5 . . ?
S3S C31S H31C 109.5 . . ?
H31A C31S H31B 109.5 . . ?
H31A C31S H31C 109.5 . . ?
H31B C31S H31C 109.5 . . ?
S3S C32S H32A 109.5 . . ?
S3S C32S H32B 109.5 . . ?
S3S C32S H32C 109.5 . . ?
H32A C32S H32B 109.5 . . ?
H32A C32S H32C 109.5 . . ?
H32B C32S H32C 109.5 . . ?
Cl41 C4S H4S 108.6 . . ?
Cl42 C4S H4S 108.6 . . ?
Cl42 C4S Cl41 108.7(2) . . ?
Cl43 C4S H4S 108.6 . . ?
Cl43 C4S Cl41 109.7(2) . . ?
Cl43 C4S Cl42 112.7(2) . . ?
Cl51 C5SA H5SA 106.0 . . ?
Cl51 C5SA Cl52 110.7(4) . . ?
Cl51 C5SA Cl53 116.7(5) . . ?
Cl52 C5SA H5SA 106.0 . . ?
Cl53 C5SA H5SA 106.0 . . ?
Cl53 C5SA Cl52 110.8(3) . . ?
Cl5A C5SB H5SB 109.0 . . ?
Cl5A C5SB Cl5B 108.3(8) . . ?
Cl5A C5SB Cl5C 115.5(10) . . ?
Cl5B C5SB H5SB 109.0 . . ?
Cl5C C5SB H5SB 109.0 . . ?
Cl5C C5SB Cl5B 105.8(7) . . ?
C5SB Cl5A Na2 165.7(7) . . ?
Cl61 C6S H6S 108.3 . . ?
Cl62 C6S H6S 108.3 . . ?
Cl62 C6S Cl61 111.1(2) . . ?
Cl63 C6S H6S 108.3 . . ?
Cl63 C6S Cl61 110.2(2) . . ?
Cl63 C6S Cl62 110.5(2) . . ?
Cl71 C7S H7S 108.2 . . ?
Cl71 C7S Cl72 109.5(6) . . ?
Cl72 C7S H7S 108.2 . . ?
Cl73 C7S H7S 108.2 . . ?
Cl73 C7S Cl71 112.1(6) . . ?
Cl73 C7S Cl72 110.4(5) . . ?

loop_
_geom_bond_atom_site_label_1
_geom_bond_atom_site_label_2
_geom_bond_distance
_geom_bond_site_symmetry_2
_geom_bond_publ_flag
Na1 Na2 4.1094(15) . ?
Na1 O13 2.314(3) . ?
Na1 S21 2.9877(17) 1_554 ?
Na1 O21 2.428(3) 1_554 ?
Na1 O23 2.516(3) 1_554 ?
Na1 O2S 2.365(3) . ?
Na1 O3S 2.298(4) . ?
Na2 O12 2.846(4) 2_665 ?
Na2 O12 2.846(4) . ?
Na2 O13 2.963(4) 2_665 ?
Na2 O13 2.963(4) . ?
Na2 O2S 2.808(3) . ?
Na2 O2S 2.808(3) 2_665 ?
Na2 Cl5A 3.037(7) 2_665 ?
Na2 Cl5A 3.037(7) . ?
Fe01 O1 2.056(2) 2_556 ?
Fe01 O1 2.056(2) . ?
Fe01 N1 2.056(2) 2_556 ?
Fe01 N1 2.056(2) . ?
Fe01 N2 2.042(3) . ?
Fe01 N2 2.042(3) 2_556 ?
O1 S1A 1.487(3) . ?
O1 S1B 1.352(4) . ?
S1A C1 1.792(4) . ?
S1A C2 1.819(3) . ?
S1B C1 1.851(5) . ?
S1B C2 1.832(5) . ?
C1 H1AA 0.9800 . ?
C1 H1AB 0.9800 . ?
C1 H1AC 0.9800 . ?
C1 H1BD 0.9800 . ?
C1 H1BE 0.9800 . ?
C1 H1BF 0.9800 . ?
C2 H2AA 0.9800 . ?
C2 H2AB 0.9800 . ?
C2 H2AC 0.9800 . ?
C2 H2BD 0.9800 . ?
C2 H2BE 0.9800 . ?
C2 H2BF 0.9800 . ?
N1 C101 1.380(4) . ?
N1 C104 1.375(4) . ?
C101 C102 1.442(4) . ?
C101 C205 1.395(4) 2_556 ?
C102 H102 0.9500 . ?
C102 C103 1.360(5) . ?
C103 H103 0.9500 . ?
C103 C104 1.444(4) . ?
C104 C105 1.400(4) . ?
C105 C111 1.501(4) . ?
C105 C201 1.404(4) . ?
C111 C112 1.407(4) . ?
C111 C116 1.410(4) . ?
C112 C113 1.397(4) . ?
C112 C121 1.494(4) . ?
C113 H113 0.9500 . ?
C113 C114 1.391(4) . ?
C114 C115 1.387(4) . ?
C114 S11 1.775(3) . ?
C115 H115 0.9500 . ?
C115 C116 1.394(4) . ?
C116 C131 1.491(4) . ?
C121 C122 1.403(4) . ?
C121 C126 1.397(4) . ?
C122 H122 0.9500 . ?
C122 C123 1.391(5) . ?
C123 H123 0.9500 . ?
C123 C124 1.388(5) . ?
C124 H124 0.9500 . ?
C124 C125 1.386(5) . ?
C125 H125 0.9500 . ?
C125 C126 1.390(5) . ?
C126 H126 0.9500 . ?
C131 C132 1.387(5) . ?
C131 C136 1.401(5) . ?
C132 H132 0.9500 . ?
C132 C133 1.386(5) . ?
C133 H133 0.9500 . ?
C133 C134 1.391(6) . ?
C134 H134 0.9500 . ?
C134 C135 1.375(6) . ?
C135 H135 0.9500 . ?
C135 C136 1.396(5) . ?
C136 H136 0.9500 . ?
S11 O11 1.441(3) . ?
S11 O12 1.432(3) . ?
S11 O13 1.447(3) . ?
N2 C201 1.372(4) . ?
N2 C204 1.375(4) . ?
C201 C202 1.444(4) . ?
C202 H202 0.9500 . ?
C202 C203 1.356(4) . ?
C203 H203 0.9500 . ?
C203 C204 1.442(4) . ?
C204 C205 1.401(4) . ?
C205 C211 1.503(4) . ?
C211 C212 1.407(4) . ?
C211 C216 1.406(4) . ?
C212 C213 1.396(4) . ?
C212 C231 1.498(4) . ?
C213 H213 0.9500 . ?
C213 C214 1.383(5) . ?
C214 C215 1.383(4) . ?
C214 S21 1.780(3) . ?
C215 H215 0.9500 . ?
C215 C216 1.396(4) . ?
C216 C221 1.494(4) . ?
C221 C222 1.388(5) . ?
C221 C226 1.396(5) . ?
C222 H222 0.9500 . ?
C222 C223 1.390(5) . ?
C223 H223 0.9500 . ?
C223 C224 1.378(6) . ?
C224 H224 0.9500 . ?
C224 C225 1.378(6) . ?
C225 H225 0.9500 . ?
C225 C226 1.388(5) . ?
C226 H226 0.9500 . ?
C231 C232 1.394(4) . ?
C231 C236 1.396(5) . ?
C232 H232 0.9500 . ?
C232 C233 1.386(5) . ?
C233 H233 0.9500 . ?
C233 C234 1.388(6) . ?
C234 H234 0.9500 . ?
C234 C235 1.382(6) . ?
C235 H235 0.9500 . ?
C235 C236 1.389(5) . ?
C236 H236 0.9500 . ?
S21 O21 1.455(3) . ?
S21 O22 1.448(3) . ?
S21 O23 1.456(3) . ?
O2S S2S 1.506(3) . ?
S2S C21S 1.758(5) . ?
S2S C22S 1.783(5) . ?
C21S H21A 0.9800 . ?
C21S H21B 0.9800 . ?
C21S H21C 0.9800 . ?
C22S H22A 0.9800 . ?
C22S H22B 0.9800 . ?
C22S H22C 0.9800 . ?
O3S S3S 1.511(3) . ?
S3S C31S 1.777(5) . ?
S3S C32S 1.770(5) . ?
C31S H31A 0.9800 . ?
C31S H31B 0.9800 . ?
C31S H31C 0.9800 . ?
C32S H32A 0.9800 . ?
C32S H32B 0.9800 . ?
C32S H32C 0.9800 . ?
C4S H4S 1.0000 . ?
C4S Cl41 1.763(4) . ?
C4S Cl42 1.745(4) . ?
C4S Cl43 1.739(4) . ?
C5SA H5SA 1.0000 . ?
C5SA Cl51 1.652(8) . ?
C5SA Cl52 1.749(7) . ?
C5SA Cl53 1.742(7) . ?
C5SB H5SB 1.0000 . ?
C5SB Cl5A 1.657(12) . ?
C5SB Cl5B 1.781(12) . ?
C5SB Cl5C 1.748(12) . ?
C6S H6S 1.0000 . ?
C6S Cl61 1.760(4) . ?
C6S Cl62 1.759(4) . ?
C6S Cl63 1.753(4) . ?
C7S H7S 1.0000 . ?
C7S Cl71 1.749(10) . ?
C7S Cl72 1.759(10) . ?
C7S Cl73 1.731(9) . ?

loop_
_geom_torsion_atom_site_label_1
_geom_torsion_atom_site_label_2
_geom_torsion_atom_site_label_3
_geom_torsion_atom_site_label_4
_geom_torsion
_geom_torsion_site_symmetry_1
_geom_torsion_site_symmetry_2
_geom_torsion_site_symmetry_3
_geom_torsion_site_symmetry_4
_geom_torsion_publ_flag
Na1 O2S S2S C21S 29.4(3) . . . . ?
Na1 O2S S2S C22S -73.8(3) . . . . ?
Na1 O3S S3S C31S -165.8(4) . . . . ?
Na1 O3S S3S C32S -64.5(4) . . . . ?
Na2 O2S S2S C21S -161.55(18) . . . . ?
Na2 O2S S2S C22S 95.3(2) . . . . ?
Fe01 O1 S1A C1 177.0(2) . . . . ?
Fe01 O1 S1A C2 -82.1(2) . . . . ?
Fe01 O1 S1B C1 172.8(2) . . . . ?
Fe01 O1 S1B C2 71.4(4) . . . . ?
Fe01 N1 C101 C102 -177.92(19) . . . . ?
Fe01 N1 C101 C205 1.2(4) . . . 2_556 ?
Fe01 N1 C104 C103 177.91(19) . . . . ?
Fe01 N1 C104 C105 -3.5(4) . . . . ?
Fe01 N2 C201 C105 -0.5(5) . . . . ?
Fe01 N2 C201 C202 -178.2(2) . . . . ?
Fe01 N2 C204 C203 177.6(2) . . . . ?
Fe01 N2 C204 C205 -3.3(4) . . . . ?
N1 C101 C102 C103 0.1(3) . . . . ?
N1 C104 C105 C111 -177.4(3) . . . . ?
N1 C104 C105 C201 0.7(5) . . . . ?
C101 N1 C104 C103 0.1(3) . . . . ?
C101 N1 C104 C105 178.8(3) . . . . ?
C101 C102 C103 C104 0.0(3) . . . . ?
C101 C205 C211 C212 -88.7(4) 2_556 . . . ?
C101 C205 C211 C216 96.8(3) 2_556 . . . ?
C102 C103 C104 N1 -0.1(3) . . . . ?
C102 C103 C104 C105 -178.7(3) . . . . ?
C103 C104 C105 C111 1.0(4) . . . . ?
C103 C104 C105 C201 179.1(3) . . . . ?
C104 N1 C101 C102 -0.2(3) . . . . ?
C104 N1 C101 C205 179.0(3) . . . 2_556 ?
C104 C105 C111 C112 -79.6(4) . . . . ?
C104 C105 C111 C116 99.0(3) . . . . ?
C104 C105 C201 N2 1.5(5) . . . . ?
C104 C105 C201 C202 178.9(3) . . . . ?
C105 C111 C112 C113 174.5(3) . . . . ?
C105 C111 C112 C121 -9.8(4) . . . . ?
C105 C111 C116 C115 -176.6(3) . . . . ?
C105 C111 C116 C131 4.3(4) . . . . ?
C105 C201 C202 C203 -176.1(3) . . . . ?
C111 C105 C201 N2 179.5(3) . . . . ?
C111 C105 C201 C202 -3.1(5) . . . . ?
C111 C112 C113 C114 2.6(4) . . . . ?
C111 C112 C121 C122 129.9(3) . . . . ?
C111 C112 C121 C126 -57.5(4) . . . . ?
C111 C116 C131 C132 -65.1(4) . . . . ?
C111 C116 C131 C136 116.4(4) . . . . ?
C112 C111 C116 C115 2.0(4) . . . . ?
C112 C111 C116 C131 -177.2(3) . . . . ?
C112 C113 C114 C115 1.0(5) . . . . ?
C112 C113 C114 S11 176.7(2) . . . . ?
C112 C121 C122 C123 172.7(3) . . . . ?
C112 C121 C126 C125 -171.2(3) . . . . ?
C113 C112 C121 C122 -54.3(4) . . . . ?
C113 C112 C121 C126 118.3(3) . . . . ?
C113 C114 C115 C116 -3.1(5) . . . . ?
C113 C114 S11 O11 30.4(3) . . . . ?
C113 C114 S11 O12 -90.6(3) . . . . ?
C113 C114 S11 O13 150.5(3) . . . . ?
C114 C115 C116 C111 1.6(5) . . . . ?
C114 C115 C116 C131 -179.2(3) . . . . ?
C114 S11 O12 Na2 -101.94(15) . . . . ?
C114 S11 O13 Na1 -23.6(5) . . . . ?
C114 S11 O13 Na2 101.86(13) . . . . ?
C115 C114 S11 O11 -153.8(3) . . . . ?
C115 C114 S11 O12 85.1(3) . . . . ?
C115 C114 S11 O13 -33.8(3) . . . . ?
C115 C116 C131 C132 115.7(3) . . . . ?
C115 C116 C131 C136 -62.7(4) . . . . ?
C116 C111 C112 C113 -4.1(4) . . . . ?
C116 C111 C112 C121 171.6(3) . . . . ?
C116 C131 C132 C133 -177.7(3) . . . . ?
C116 C131 C136 C135 178.8(3) . . . . ?
C121 C112 C113 C114 -173.4(3) . . . . ?
C121 C122 C123 C124 -1.3(5) . . . . ?
C122 C121 C126 C125 1.4(5) . . . . ?
C122 C123 C124 C125 1.2(5) . . . . ?
C123 C124 C125 C126 0.2(5) . . . . ?
C124 C125 C126 C121 -1.5(5) . . . . ?
C126 C121 C122 C123 0.0(5) . . . . ?
C131 C132 C133 C134 -1.1(5) . . . . ?
C132 C131 C136 C135 0.2(5) . . . . ?
C132 C133 C134 C135 0.5(6) . . . . ?
C133 C134 C135 C136 0.5(6) . . . . ?
C134 C135 C136 C131 -0.9(6) . . . . ?
C136 C131 C132 C133 0.8(5) . . . . ?
S11 C114 C115 C116 -178.8(2) . . . . ?
O11 S11 O12 Na2 141.14(15) . . . . ?
O11 S11 O13 Na1 93.4(4) . . . . ?
O11 S11 O13 Na2 -141.19(15) . . . . ?
O12 S11 O13 Na1 -137.6(4) . . . . ?
O12 S11 O13 Na2 -12.15(19) . . . . ?
O13 S11 O12 Na2 12.9(2) . . . . ?
N2 C201 C202 C203 1.6(4) . . . . ?
N2 C204 C205 C101 0.8(5) . . . 2_556 ?
N2 C204 C205 C211 179.6(3) . . . . ?
C201 C105 C111 C112 102.2(3) . . . . ?
C201 C105 C111 C116 -79.2(4) . . . . ?
C201 N2 C204 C203 1.1(3) . . . . ?
C201 N2 C204 C205 -179.8(3) . . . . ?
C201 C202 C203 C204 -0.9(4) . . . . ?
C202 C203 C204 N2 -0.1(4) . . . . ?
C202 C203 C204 C205 -179.2(3) . . . . ?
C203 C204 C205 C101 179.8(3) . . . 2_556 ?
C203 C204 C205 C211 -1.4(4) . . . . ?
C204 N2 C201 C105 176.0(3) . . . . ?
C204 N2 C201 C202 -1.7(3) . . . . ?
C204 C205 C211 C212 92.4(4) . . . . ?
C204 C205 C211 C216 -82.1(3) . . . . ?
C205 C101 C102 C103 -179.0(3) 2_556 . . . ?
C205 C211 C212 C213 -172.3(3) . . . . ?
C205 C211 C212 C231 3.9(5) . . . . ?
C205 C211 C216 C215 169.9(3) . . . . ?
C205 C211 C216 C221 -8.6(4) . . . . ?
C211 C212 C213 C214 2.3(5) . . . . ?
C211 C212 C231 C232 -64.7(4) . . . . ?
C211 C212 C231 C236 121.4(3) . . . . ?
C211 C216 C221 C222 114.6(4) . . . . ?
C211 C216 C221 C226 -69.6(4) . . . . ?
C212 C211 C216 C215 -4.7(4) . . . . ?
C212 C211 C216 C221 176.8(3) . . . . ?
C212 C213 C214 C215 -4.4(5) . . . . ?
C212 C213 C214 S21 175.1(2) . . . . ?
C212 C231 C232 C233 -173.2(3) . . . . ?
C212 C231 C236 C235 173.4(3) . . . . ?
C213 C212 C231 C232 111.5(3) . . . . ?
C213 C212 C231 C236 -62.4(4) . . . . ?
C213 C214 C215 C216 1.9(5) . . . . ?
C213 C214 S21 Na1 150.8(2) . . . 1_556 ?
C213 C214 S21 O21 -152.3(3) . . . . ?
C213 C214 S21 O22 -30.4(3) . . . . ?
C213 C214 S21 O23 90.0(3) . . . . ?
C214 C215 C216 C211 2.7(5) . . . . ?
C214 C215 C216 C221 -178.7(3) . . . . ?
C214 S21 O21 Na1 -116.34(14) . . . 1_556 ?
C214 S21 O23 Na1 116.59(13) . . . 1_556 ?
C215 C214 S21 Na1 -29.7(3) . . . 1_556 ?
C215 C214 S21 O21 27.3(3) . . . . ?
C215 C214 S21 O22 149.1(3) . . . . ?
C215 C214 S21 O23 -90.4(3) . . . . ?
C215 C216 C221 C222 -63.9(4) . . . . ?
C215 C216 C221 C226 111.8(4) . . . . ?
C216 C211 C212 C213 2.2(4) . . . . ?
C216 C211 C212 C231 178.3(3) . . . . ?
C216 C221 C222 C223 174.4(3) . . . . ?
C216 C221 C226 C225 -173.1(3) . . . . ?
C221 C222 C223 C224 -1.1(6) . . . . ?
C222 C221 C226 C225 2.7(5) . . . . ?
C222 C223 C224 C225 2.4(6) . . . . ?
C223 C224 C225 C226 -1.1(6) . . . . ?
C224 C225 C226 C221 -1.4(6) . . . . ?
C226 C221 C222 C223 -1.5(5) . . . . ?
C231 C212 C213 C214 -174.1(3) . . . . ?
C231 C232 C233 C234 0.2(5) . . . . ?
C232 C231 C236 C235 -0.6(5) . . . . ?
C232 C233 C234 C235 -1.2(5) . . . . ?
C233 C234 C235 C236 1.2(6) . . . . ?
C234 C235 C236 C231 -0.3(6) . . . . ?
C236 C231 C232 C233 0.7(5) . . . . ?
S21 C214 C215 C216 -177.7(2) . . . . ?
O21 S21 O23 Na1 2.04(16) . . . 1_556 ?
O22 S21 O21 Na1 127.28(14) . . . 1_556 ?
O22 S21 O23 Na1 -127.91(13) . . . 1_556 ?
O23 S21 O21 Na1 -2.13(17) . . . 1_556 ?
Cl5B C5SB Cl5A Na2 -116(2) . . . . ?
Cl5C C5SB Cl5A Na2 2(3) . . . . ?

loop_
_exptl_oxdiff_crystal_face_indexfrac_h
_exptl_oxdiff_crystal_face_indexfrac_k
_exptl_oxdiff_crystal_face_indexfrac_l
_exptl_oxdiff_crystal_face_x
_exptl_oxdiff_crystal_face_y
_exptl_oxdiff_crystal_face_z
-0.0002 -0.9989 -0.9994 -0.0214 -0.1144 0.0429
0.0002 0.9989 0.9994 0.0214 0.1144 -0.0429
2.0004 0.0004 -0.9988 0.1749 -0.0498 0.1808
-2.0004 -0.0004 0.9988 -0.1749 0.0498 -0.1808
-0.0003 -0.9998 0.9993 -0.1513 0.0262 0.0666
0.0003 0.9998 -0.9993 0.1513 -0.0262 -0.0666
-1.9999 1.9991 -0.9998 0.1276 -0.0025 -0.3140
1.9999 -1.9991 0.9998 -0.1276 0.0025 0.3140
1.0002 -0.0004 0.9997 -0.0099 0.0805 0.1082
-0.0002 -0.9984 -1.9988 0.0435 -0.1846 0.0311
0.0003 1.0002 -1.9987 0.2162 -0.0965 -0.0784
-0.0003 -1.0002 1.9987 -0.2162 0.0965 0.0784
-0.9999 0.9998 -0.9996 0.0963 -0.0364 -0.1629
